data_2229991
loop_
_publ_author_name
'Mudraboyina, Bhanu P.'
'Wang, Hong-Bo'
'Newbury, Roaxanne'
'Wisner, James A.'

_publ_section_title
;
 2,6-Diaminopyridinium
 tetraphenylborate--1,2-bis(5,7-dimethyl-1,8-naphthyridin-2-yl)diazene
 (1/1)
;
_journal_coeditor_code GW2100
_journal_issue 5
_journal_name_full 'Acta Crystallographica Section E'
_journal_page_first o1222
_journal_paper_doi 10.1107/S1600536811012943
_journal_volume 67
_journal_year 2011
_chemical_formula_iupac 'C5 H8 N3 +, C24 H20 B1 -, C20 H18 N6'
_chemical_formula_moiety 'C5 H8 N3 +, C24 H20 B1 -, C20 H18 N6'
_chemical_formula_sum 'C49 H46 B N9'
_chemical_formula_weight 771.76
_chemical_name_systematic
;
2,6-Diaminopyridinium
tetraphenylborate--1,2-bis(5,7-dimethyl-1,8-naphthyridin-2-yl)diazene (1/1)
;
_space_group_IT_number 2
_symmetry_cell_setting triclinic
_symmetry_space_group_name_Hall '-P 1'
_symmetry_space_group_name_H-M 'P -1'
_atom_sites_solution_hydrogens geom
_atom_sites_solution_primary direct
_atom_sites_solution_secondary difmap
_audit_creation_method SHELXL-97
_cell_angle_alpha 93.623(5)
_cell_angle_beta 104.266(5)
_cell_angle_gamma 101.876(5)
_cell_formula_units_Z 2
_cell_length_a 9.2700(8)
_cell_length_b 14.5143(10)
_cell_length_c 15.9754(13)
_cell_measurement_reflns_used 4472
_cell_measurement_temperature 150(2)
_cell_measurement_theta_max 22.31
_cell_measurement_theta_min 2.33
_cell_volume 2023.8(3)
_computing_cell_refinement 'SAINT (Bruker, 2007)'
_computing_data_collection 'APEX2 (Bruker, 2007)'
_computing_data_reduction 'SAINT (Bruker, 2007)'
_computing_molecular_graphics 'SHELXTL (Sheldrick, 2008)'
_computing_publication_material 'SHELXTL (Sheldrick, 2008)'
_computing_structure_refinement 'SHELXL97 (Sheldrick, 2008)'
_computing_structure_solution 'SHELXS97 (Sheldrick, 2008)'
_diffrn_ambient_temperature 150(2)
_diffrn_measured_fraction_theta_full 1.000
_diffrn_measured_fraction_theta_max 1.000
_diffrn_measurement_device_type 'Bruker APEXII CCD'
_diffrn_measurement_method '\f and \w scans'
_diffrn_radiation_monochromator graphite
_diffrn_radiation_source 'fine-focus sealed tube'
_diffrn_radiation_type MoK\a
_diffrn_radiation_wavelength 0.71073
_diffrn_reflns_av_R_equivalents 0.1767
_diffrn_reflns_av_sigmaI/netI 0.0769
_diffrn_reflns_limit_h_max 11
_diffrn_reflns_limit_h_min -11
_diffrn_reflns_limit_k_max 17
_diffrn_reflns_limit_k_min -17
_diffrn_reflns_limit_l_max 19
_diffrn_reflns_limit_l_min -19
_diffrn_reflns_number 109361
_diffrn_reflns_theta_full 25.35
_diffrn_reflns_theta_max 25.35
_diffrn_reflns_theta_min 1.84
_exptl_absorpt_coefficient_mu 0.077
_exptl_absorpt_correction_T_max 0.9979
_exptl_absorpt_correction_T_min 0.9930
_exptl_absorpt_correction_type multi-scan
_exptl_absorpt_process_details '(SADABS; Bruker, 2007)'
_exptl_crystal_colour red
_exptl_crystal_density_diffrn 1.266
_exptl_crystal_density_method 'not measured'
_exptl_crystal_description plate
_exptl_crystal_F_000 816
_exptl_crystal_size_max 0.09
_exptl_crystal_size_mid 0.07
_exptl_crystal_size_min 0.03
_refine_diff_density_max 1.279
_refine_diff_density_min -0.246
_refine_ls_extinction_method none
_refine_ls_goodness_of_fit_ref 1.001
_refine_ls_hydrogen_treatment constr
_refine_ls_matrix_type full
_refine_ls_number_parameters 536
_refine_ls_number_reflns 7416
_refine_ls_number_restraints 0
_refine_ls_restrained_S_all 1.001
_refine_ls_R_factor_all 0.1365
_refine_ls_R_factor_gt 0.0605
_refine_ls_shift/su_max 0.000
_refine_ls_shift/su_mean 0.000
_refine_ls_structure_factor_coef Fsqd
_refine_ls_weighting_details 'calc w=1/[\s^2^(Fo^2^)+(0.0614P)^2^+1.9563P] where P=(Fo^2^+2Fc^2^)/3'
_refine_ls_weighting_scheme calc
_refine_ls_wR_factor_gt 0.1291
_refine_ls_wR_factor_ref 0.1661
_reflns_number_gt 4071
_reflns_number_total 7416
_reflns_threshold_expression >2sigma(I)
_cod_data_source_file gw2100.cif
_cod_data_source_block I
_cod_original_sg_symbol_H-M 'P -1   '
_cod_original_formula_sum 'C49 H46 B1 N9'
_cod_database_code 2229991
_cod_database_fobs_code 2229991

loop_
_symmetry_equiv_pos_as_xyz
'x, y, z'
'-x, -y, -z'

loop_
_atom_site_type_symbol
_atom_site_label
_atom_site_fract_x
_atom_site_fract_y
_atom_site_fract_z
_atom_site_U_iso_or_equiv
_atom_site_adp_type
_atom_site_calc_flag
_atom_site_refinement_flags
_atom_site_occupancy
_atom_site_symmetry_multiplicity
_atom_site_disorder_assembly
_atom_site_disorder_group
C C1 -0.0022(4) 0.6545(2) 0.4229(2) 0.0400(9) Uani d . 1 1 . .
H H1A 0.1078 0.6666 0.4506 0.060 Uiso calc R 1 1 . .
H H1B -0.0576 0.6544 0.4679 0.060 Uiso calc R 1 1 . .
H H1C -0.0232 0.7043 0.3862 0.060 Uiso calc R 1 1 . .
C C2 -0.0538(4) 0.5599(2) 0.3681(2) 0.0304(8) Uani d . 1 1 . .
C C3 -0.1584(4) 0.4860(2) 0.3901(2) 0.0310(8) Uani d . 1 1 . .
H H3 -0.1940 0.4960 0.4401 0.037 Uiso calc R 1 1 . .
C C4 -0.2084(4) 0.4000(2) 0.3396(2) 0.0279(8) Uani d . 1 1 . .
C C5 -0.3193(4) 0.3201(2) 0.3621(2) 0.0379(9) Uani d . 1 1 . .
H H5A -0.3539 0.3432 0.4110 0.057 Uiso calc R 1 1 . .
H H5B -0.2685 0.2685 0.3784 0.057 Uiso calc R 1 1 . .
H H5C -0.4075 0.2967 0.3116 0.057 Uiso calc R 1 1 . .
C C6 -0.1513(4) 0.3876(2) 0.2658(2) 0.0248(7) Uani d . 1 1 . .
C C10 -0.0435(4) 0.4647(2) 0.2495(2) 0.0239(7) Uani d . 1 1 . .
C C8 -0.1281(4) 0.2975(2) 0.1409(2) 0.0278(8) Uani d . 1 1 . .
H H8 -0.1547 0.2411 0.1015 0.033 Uiso calc R 1 1 . .
C C9 -0.0201(4) 0.3773(2) 0.1314(2) 0.0255(7) Uani d . 1 1 . .
C C11 0.0958(4) 0.2935(2) -0.0507(2) 0.0273(8) Uani d . 1 1 . .
C C7 -0.1935(4) 0.3032(2) 0.2082(2) 0.0286(8) Uani d . 1 1 . .
H H7 -0.2669 0.2506 0.2161 0.034 Uiso calc R 1 1 . .
C C12 0.0664(4) 0.2038(2) -0.0984(2) 0.0307(8) Uani d . 1 1 . .
H H12 0.0038 0.1500 -0.0839 0.037 Uiso calc R 1 1 . .
C C13 0.1303(4) 0.1963(2) -0.1658(2) 0.0299(8) Uani d . 1 1 . .
H H13 0.1102 0.1369 -0.2003 0.036 Uiso calc R 1 1 . .
C C14 0.2263(4) 0.2763(2) -0.1846(2) 0.0247(7) Uani d . 1 1 . .
C C15 0.3010(4) 0.2757(2) -0.2525(2) 0.0289(8) Uani d . 1 1 . .
C C16 0.2785(4) 0.1871(2) -0.3127(2) 0.0381(9) Uani d . 1 1 . .
H H16A 0.3433 0.1997 -0.3527 0.057 Uiso calc R 1 1 . .
H H16B 0.1710 0.1673 -0.3462 0.057 Uiso calc R 1 1 . .
H H16C 0.3064 0.1366 -0.2786 0.057 Uiso calc R 1 1 . .
C C17 0.3947(4) 0.3599(2) -0.2600(2) 0.0314(8) Uani d . 1 1 . .
H H17 0.4472 0.3623 -0.3042 0.038 Uiso calc R 1 1 . .
C C18 0.4143(4) 0.4434(2) -0.2028(2) 0.0306(8) Uani d . 1 1 . .
C C19 0.5224(4) 0.5332(2) -0.2113(2) 0.0397(9) Uani d . 1 1 . .
H H19A 0.4934 0.5881 -0.1868 0.059 Uiso calc R 1 1 . .
H H19B 0.5171 0.5377 -0.2728 0.059 Uiso calc R 1 1 . .
H H19C 0.6270 0.5321 -0.1797 0.059 Uiso calc R 1 1 . .
C C20 0.2503(4) 0.3635(2) -0.1314(2) 0.0258(8) Uani d . 1 1 . .
C C21 0.2972(4) 0.6386(2) 0.0729(2) 0.0253(8) Uani d . 1 1 . .
C C22 0.3877(4) 0.7207(2) 0.0572(2) 0.0291(8) Uani d . 1 1 . .
H H22 0.4334 0.7199 0.0102 0.035 Uiso calc R 1 1 . .
C C23 0.4104(4) 0.8035(2) 0.1107(2) 0.0311(8) Uani d . 1 1 . .
H H23 0.4703 0.8602 0.0990 0.037 Uiso calc R 1 1 . .
C C24 0.3484(4) 0.8065(2) 0.1808(2) 0.0294(8) Uani d . 1 1 . .
H H24 0.3652 0.8644 0.2168 0.035 Uiso calc R 1 1 . .
C C25 0.2613(4) 0.7237(2) 0.1979(2) 0.0264(8) Uani d . 1 1 . .
C C26 0.1943(4) 0.2941(2) 0.3487(2) 0.0311(8) Uani d . 1 1 . .
H H26 0.1188 0.2950 0.2965 0.037 Uiso calc R 1 1 . .
C C27 0.2582(4) 0.3782(3) 0.4048(2) 0.0392(9) Uani d . 1 1 . .
H H27 0.2258 0.4346 0.3906 0.047 Uiso calc R 1 1 . .
C C28 0.3695(4) 0.3794(3) 0.4815(2) 0.0345(9) Uani d . 1 1 . .
H H28 0.4139 0.4363 0.5202 0.041 Uiso calc R 1 1 . .
C C29 0.4139(4) 0.2964(2) 0.5004(2) 0.0326(8) Uani d . 1 1 . .
H H29 0.4901 0.2962 0.5525 0.039 Uiso calc R 1 1 . .
C C30 0.3483(4) 0.2130(2) 0.4441(2) 0.0265(8) Uani d . 1 1 . .
H H30 0.3806 0.1569 0.4594 0.032 Uiso calc R 1 1 . .
C C31 0.2364(3) 0.2082(2) 0.3658(2) 0.0231(7) Uani d . 1 1 . .
C C32 0.2986(4) 0.2010(2) 0.1835(2) 0.0270(8) Uani d . 1 1 . .
H H32 0.3137 0.2593 0.2186 0.032 Uiso calc R 1 1 . .
C C33 0.3457(4) 0.2021(3) 0.1072(2) 0.0349(9) Uani d . 1 1 . .
H H33 0.3930 0.2606 0.0915 0.042 Uiso calc R 1 1 . .
C C34 0.3244(4) 0.1191(3) 0.0541(2) 0.0349(9) Uani d . 1 1 . .
H H34 0.3558 0.1200 0.0018 0.042 Uiso calc R 1 1 . .
C C35 0.2568(4) 0.0346(2) 0.0780(2) 0.0302(8) Uani d . 1 1 . .
H H35 0.2408 -0.0232 0.0420 0.036 Uiso calc R 1 1 . .
C C36 0.2124(4) 0.0343(2) 0.1546(2) 0.0255(7) Uani d . 1 1 . .
H H36 0.1677 -0.0248 0.1703 0.031 Uiso calc R 1 1 . .
C C37 0.2299(3) 0.1169(2) 0.21029(19) 0.0212(7) Uani d . 1 1 . .
C C38 -0.1165(3) 0.0656(2) 0.1803(2) 0.0228(7) Uani d . 1 1 . .
H H38 -0.0681 0.0573 0.1354 0.027 Uiso calc R 1 1 . .
C C39 -0.2754(4) 0.0488(2) 0.1590(2) 0.0251(7) Uani d . 1 1 . .
H H39 -0.3325 0.0313 0.0999 0.030 Uiso calc R 1 1 . .
C C40 -0.3512(4) 0.0574(2) 0.2226(2) 0.0265(8) Uani d . 1 1 . .
H H40 -0.4597 0.0445 0.2081 0.032 Uiso calc R 1 1 . .
C C41 -0.2647(4) 0.0852(2) 0.3080(2) 0.0263(7) Uani d . 1 1 . .
H H41 -0.3143 0.0911 0.3529 0.032 Uiso calc R 1 1 . .
C C42 -0.1064(4) 0.1046(2) 0.3282(2) 0.0250(7) Uani d . 1 1 . .
H H42 -0.0502 0.1257 0.3870 0.030 Uiso calc R 1 1 . .
C C43 -0.0252(3) 0.0944(2) 0.2663(2) 0.0217(7) Uani d . 1 1 . .
C C44 0.1203(4) -0.0330(2) 0.3938(2) 0.0255(7) Uani d . 1 1 . .
H H44 0.0220 -0.0220 0.3918 0.031 Uiso calc R 1 1 . .
C C45 0.1699(4) -0.1019(2) 0.4433(2) 0.0311(8) Uani d . 1 1 . .
H H45 0.1057 -0.1365 0.4741 0.037 Uiso calc R 1 1 . .
C C46 0.3121(4) -0.1201(2) 0.4477(2) 0.0294(8) Uani d . 1 1 . .
H H46 0.3461 -0.1672 0.4811 0.035 Uiso calc R 1 1 . .
C C47 0.4040(4) -0.0684(2) 0.4026(2) 0.0270(8) Uani d . 1 1 . .
H H47 0.5025 -0.0793 0.4053 0.032 Uiso calc R 1 1 . .
C C48 0.3519(4) -0.0005(2) 0.3533(2) 0.0236(7) Uani d . 1 1 . .
H H48 0.4165 0.0334 0.3222 0.028 Uiso calc R 1 1 . .
C C49 0.2092(3) 0.0205(2) 0.34715(19) 0.0213(7) Uani d . 1 1 . .
B B1 0.1629(4) 0.1103(3) 0.2967(2) 0.0220(8) Uani d . 1 1 . .
N N1 0.0032(3) 0.55059(18) 0.30024(17) 0.0270(6) Uani d . 1 1 . .
N N2 0.0221(3) 0.45896(18) 0.18203(17) 0.0258(6) Uani d . 1 1 . .
N N3 0.0568(3) 0.37649(19) 0.06346(17) 0.0267(6) Uani d . 1 1 . .
N N4 0.0220(3) 0.2969(2) 0.01827(18) 0.0293(7) Uani d . 1 1 . .
N N5 0.1833(3) 0.37119(18) -0.06553(17) 0.0281(7) Uani d . 1 1 . .
N N6 0.3438(3) 0.44677(18) -0.14110(18) 0.0289(7) Uani d . 1 1 . .
N N7 0.2625(3) 0.55485(19) 0.02383(17) 0.0307(7) Uani d . 1 1 . .
H H7A 0.2029 0.5055 0.0369 0.037 Uiso calc R 1 1 . .
H H7B 0.2993 0.5491 -0.0215 0.037 Uiso calc R 1 1 . .
N N8 0.2360(3) 0.64251(18) 0.14261(16) 0.0253(6) Uani d . 1 1 . .
H H8A 0.1778 0.5904 0.1523 0.030 Uiso calc R 1 1 . .
N N9 0.1999(4) 0.7172(2) 0.26545(18) 0.0381(8) Uani d . 1 1 . .
H H9A 0.1460 0.6624 0.2729 0.046 Uiso calc R 1 1 . .
H H9B 0.2135 0.7677 0.3025 0.046 Uiso calc R 1 1 . .

loop_
_atom_site_aniso_label
_atom_site_aniso_U_11
_atom_site_aniso_U_22
_atom_site_aniso_U_33
_atom_site_aniso_U_12
_atom_site_aniso_U_13
_atom_site_aniso_U_23
C1 0.051(2) 0.031(2) 0.040(2) 0.0054(18) 0.0177(19) 0.0012(17)
C2 0.0304(19) 0.028(2) 0.0332(19) 0.0081(16) 0.0083(16) 0.0038(16)
C3 0.031(2) 0.032(2) 0.0320(19) 0.0080(16) 0.0111(16) 0.0055(16)
C4 0.0272(18) 0.027(2) 0.0334(19) 0.0086(15) 0.0111(15) 0.0101(16)
C5 0.039(2) 0.035(2) 0.043(2) 0.0053(17) 0.0182(18) 0.0080(17)
C6 0.0225(17) 0.0244(19) 0.0273(18) 0.0067(14) 0.0036(14) 0.0086(15)
C10 0.0247(17) 0.0219(18) 0.0259(17) 0.0074(15) 0.0056(15) 0.0061(14)
C8 0.0320(19) 0.0220(19) 0.0246(17) 0.0021(15) 0.0021(15) 0.0035(14)
C9 0.0271(18) 0.0265(19) 0.0232(17) 0.0086(15) 0.0045(14) 0.0057(15)
C11 0.0248(18) 0.026(2) 0.0300(18) 0.0049(15) 0.0064(15) 0.0014(15)
C7 0.0282(19) 0.0254(19) 0.0305(19) 0.0032(15) 0.0059(15) 0.0085(15)
C12 0.0295(19) 0.024(2) 0.034(2) 0.0011(15) 0.0064(16) -0.0005(15)
C13 0.0312(19) 0.0227(19) 0.0333(19) 0.0046(15) 0.0068(16) -0.0028(15)
C14 0.0248(18) 0.0250(19) 0.0248(17) 0.0086(15) 0.0050(14) 0.0034(14)
C15 0.0292(19) 0.030(2) 0.0285(18) 0.0141(16) 0.0028(15) 0.0055(15)
C16 0.045(2) 0.036(2) 0.036(2) 0.0103(18) 0.0164(18) -0.0015(17)
C17 0.031(2) 0.034(2) 0.0330(19) 0.0117(17) 0.0116(16) 0.0074(16)
C18 0.0258(19) 0.030(2) 0.035(2) 0.0059(15) 0.0059(16) 0.0086(16)
C19 0.039(2) 0.032(2) 0.049(2) 0.0049(18) 0.0147(19) 0.0100(18)
C20 0.0251(18) 0.0220(19) 0.0285(18) 0.0064(15) 0.0030(15) 0.0020(15)
C21 0.0256(18) 0.0241(19) 0.0252(17) 0.0076(15) 0.0035(15) 0.0031(15)
C22 0.0315(19) 0.0240(19) 0.0314(19) 0.0030(15) 0.0105(16) 0.0012(15)
C23 0.031(2) 0.025(2) 0.036(2) -0.0006(15) 0.0103(16) 0.0052(16)
C24 0.0317(19) 0.0196(18) 0.0343(19) 0.0021(15) 0.0080(16) -0.0004(15)
C25 0.0277(18) 0.0224(19) 0.0274(18) 0.0046(15) 0.0054(15) 0.0017(15)
C26 0.0285(19) 0.032(2) 0.0317(19) 0.0089(16) 0.0040(15) 0.0028(16)
C27 0.050(2) 0.026(2) 0.042(2) 0.0108(18) 0.0122(19) 0.0004(17)
C28 0.037(2) 0.030(2) 0.033(2) 0.0001(17) 0.0120(17) -0.0062(16)
C29 0.0281(19) 0.038(2) 0.0261(18) 0.0005(16) 0.0054(15) -0.0028(16)
C30 0.0263(18) 0.0284(19) 0.0260(17) 0.0051(15) 0.0106(15) 0.0016(15)
C31 0.0197(17) 0.0272(19) 0.0248(17) 0.0049(14) 0.0104(14) 0.0041(14)
C32 0.0280(18) 0.0259(19) 0.0285(18) 0.0053(15) 0.0115(15) 0.0013(15)
C33 0.040(2) 0.035(2) 0.033(2) 0.0036(17) 0.0178(17) 0.0129(17)
C34 0.036(2) 0.048(2) 0.0246(18) 0.0108(18) 0.0145(16) 0.0063(17)
C35 0.0314(19) 0.035(2) 0.0245(18) 0.0095(16) 0.0083(15) -0.0037(15)
C36 0.0217(17) 0.0265(19) 0.0279(18) 0.0045(14) 0.0065(14) 0.0037(15)
C37 0.0134(15) 0.0256(18) 0.0229(16) 0.0043(13) 0.0020(13) 0.0019(14)
C38 0.0231(17) 0.0207(18) 0.0264(17) 0.0055(14) 0.0095(14) 0.0031(14)
C39 0.0212(17) 0.0252(19) 0.0257(17) 0.0026(14) 0.0025(14) 0.0036(14)
C40 0.0158(16) 0.0262(19) 0.0359(19) 0.0026(14) 0.0064(15) 0.0029(15)
C41 0.0235(18) 0.0271(19) 0.0332(19) 0.0076(15) 0.0145(15) 0.0063(15)
C42 0.0237(18) 0.0278(19) 0.0226(17) 0.0057(15) 0.0050(14) 0.0013(14)
C43 0.0208(17) 0.0197(17) 0.0248(17) 0.0035(14) 0.0071(14) 0.0029(13)
C44 0.0200(17) 0.0273(19) 0.0292(18) 0.0027(14) 0.0094(14) 0.0019(15)
C45 0.036(2) 0.028(2) 0.0286(18) 0.0024(16) 0.0104(16) 0.0057(15)
C46 0.035(2) 0.0248(19) 0.0266(18) 0.0090(16) 0.0036(15) 0.0044(15)
C47 0.0244(18) 0.0285(19) 0.0282(18) 0.0095(15) 0.0059(15) -0.0016(15)
C48 0.0222(17) 0.0242(18) 0.0242(17) 0.0030(14) 0.0080(14) 0.0014(14)
C49 0.0196(16) 0.0222(18) 0.0191(16) 0.0009(14) 0.0047(13) -0.0037(13)
B1 0.0169(18) 0.026(2) 0.0214(18) 0.0031(16) 0.0046(15) 0.0003(16)
N1 0.0303(16) 0.0236(16) 0.0263(15) 0.0054(13) 0.0069(13) 0.0020(12)
N2 0.0262(15) 0.0218(16) 0.0281(15) 0.0050(12) 0.0050(12) 0.0039(12)
N3 0.0276(16) 0.0246(16) 0.0255(15) 0.0053(13) 0.0040(12) 0.0004(13)
N4 0.0297(16) 0.0255(16) 0.0308(16) 0.0053(13) 0.0056(13) 0.0016(13)
N5 0.0281(16) 0.0216(16) 0.0314(16) 0.0016(13) 0.0058(13) 0.0011(12)
N6 0.0274(16) 0.0229(16) 0.0357(16) 0.0048(13) 0.0080(13) 0.0033(13)
N7 0.0386(17) 0.0246(16) 0.0268(15) 0.0026(13) 0.0101(13) -0.0020(13)
N8 0.0268(15) 0.0198(15) 0.0280(15) 0.0018(12) 0.0080(12) 0.0028(12)
N9 0.054(2) 0.0242(16) 0.0350(17) -0.0028(14) 0.0217(15) -0.0037(13)

loop_
_atom_type_symbol
_atom_type_description
_atom_type_scat_dispersion_real
_atom_type_scat_dispersion_imag
_atom_type_scat_source
C C 0.0033 0.0016 'International Tables Vol C Tables 4.2.6.8 and 6.1.1.4'
H H 0.0000 0.0000 'International Tables Vol C Tables 4.2.6.8 and 6.1.1.4'
B B 0.0013 0.0007 'International Tables Vol C Tables 4.2.6.8 and 6.1.1.4'
N N 0.0061 0.0033 'International Tables Vol C Tables 4.2.6.8 and 6.1.1.4'

loop_
_geom_angle_atom_site_label_1
_geom_angle_atom_site_label_2
_geom_angle_atom_site_label_3
_geom_angle_site_symmetry_1
_geom_angle_site_symmetry_3
_geom_angle
_geom_angle_publ_flag
C2 C1 H1A . . 109.5 ?
C2 C1 H1B . . 109.5 ?
H1A C1 H1B . . 109.5 ?
C2 C1 H1C . . 109.5 ?
H1A C1 H1C . . 109.5 ?
H1B C1 H1C . . 109.5 ?
N1 C2 C3 . . 123.3(3) ?
N1 C2 C1 . . 117.0(3) ?
C3 C2 C1 . . 119.7(3) ?
C4 C3 C2 . . 120.2(3) ?
C4 C3 H3 . . 119.9 ?
C2 C3 H3 . . 119.9 ?
C3 C4 C6 . . 118.1(3) ?
C3 C4 C5 . . 121.0(3) ?
C6 C4 C5 . . 120.9(3) ?
C4 C5 H5A . . 109.5 ?
C4 C5 H5B . . 109.5 ?
H5A C5 H5B . . 109.5 ?
C4 C5 H5C . . 109.5 ?
H5A C5 H5C . . 109.5 ?
H5B C5 H5C . . 109.5 ?
C7 C6 C4 . . 124.0(3) ?
C7 C6 C10 . . 117.8(3) ?
C4 C6 C10 . . 118.2(3) ?
N2 C10 N1 . . 114.6(3) ?
N2 C10 C6 . . 122.7(3) ?
N1 C10 C6 . . 122.7(3) ?
C7 C8 C9 . . 118.3(3) ?
C7 C8 H8 . . 120.8 ?
C9 C8 H8 . . 120.8 ?
N2 C9 C8 . . 125.1(3) ?
N2 C9 N3 . . 113.0(3) ?
C8 C9 N3 . . 121.9(3) ?
N5 C11 C12 . . 124.9(3) ?
N5 C11 N4 . . 120.0(3) ?
C12 C11 N4 . . 115.1(3) ?
C8 C7 C6 . . 119.5(3) ?
C8 C7 H7 . . 120.3 ?
C6 C7 H7 . . 120.3 ?
C13 C12 C11 . . 118.0(3) ?
C13 C12 H12 . . 121.0 ?
C11 C12 H12 . . 121.0 ?
C12 C13 C14 . . 120.1(3) ?
C12 C13 H13 . . 120.0 ?
C14 C13 H13 . . 120.0 ?
C13 C14 C15 . . 124.5(3) ?
C13 C14 C20 . . 117.3(3) ?
C15 C14 C20 . . 118.1(3) ?
C17 C15 C14 . . 116.9(3) ?
C17 C15 C16 . . 121.8(3) ?
C14 C15 C16 . . 121.3(3) ?
C15 C16 H16A . . 109.5 ?
C15 C16 H16B . . 109.5 ?
H16A C16 H16B . . 109.5 ?
C15 C16 H16C . . 109.5 ?
H16A C16 H16C . . 109.5 ?
H16B C16 H16C . . 109.5 ?
C15 C17 C18 . . 121.2(3) ?
C15 C17 H17 . . 119.4 ?
C18 C17 H17 . . 119.4 ?
N6 C18 C17 . . 123.3(3) ?
N6 C18 C19 . . 117.2(3) ?
C17 C18 C19 . . 119.4(3) ?
C18 C19 H19A . . 109.5 ?
C18 C19 H19B . . 109.5 ?
H19A C19 H19B . . 109.5 ?
C18 C19 H19C . . 109.5 ?
H19A C19 H19C . . 109.5 ?
H19B C19 H19C . . 109.5 ?
N5 C20 N6 . . 114.0(3) ?
N5 C20 C14 . . 122.4(3) ?
N6 C20 C14 . . 123.6(3) ?
N7 C21 N8 . . 116.9(3) ?
N7 C21 C22 . . 124.6(3) ?
N8 C21 C22 . . 118.5(3) ?
C23 C22 C21 . . 119.1(3) ?
C23 C22 H22 . . 120.5 ?
C21 C22 H22 . . 120.5 ?
C22 C23 C24 . . 121.9(3) ?
C22 C23 H23 . . 119.1 ?
C24 C23 H23 . . 119.1 ?
C23 C24 C25 . . 119.0(3) ?
C23 C24 H24 . . 120.5 ?
C25 C24 H24 . . 120.5 ?
N9 C25 N8 . . 117.2(3) ?
N9 C25 C24 . . 124.4(3) ?
N8 C25 C24 . . 118.4(3) ?
C27 C26 C31 . . 123.0(3) ?
C27 C26 H26 . . 118.5 ?
C31 C26 H26 . . 118.5 ?
C28 C27 C26 . . 120.0(3) ?
C28 C27 H27 . . 120.0 ?
C26 C27 H27 . . 120.0 ?
C29 C28 C27 . . 118.7(3) ?
C29 C28 H28 . . 120.7 ?
C27 C28 H28 . . 120.7 ?
C28 C29 C30 . . 120.7(3) ?
C28 C29 H29 . . 119.6 ?
C30 C29 H29 . . 119.6 ?
C29 C30 C31 . . 122.8(3) ?
C29 C30 H30 . . 118.6 ?
C31 C30 H30 . . 118.6 ?
C30 C31 C26 . . 114.8(3) ?
C30 C31 B1 . . 123.1(3) ?
C26 C31 B1 . . 122.1(3) ?
C33 C32 C37 . . 122.3(3) ?
C33 C32 H32 . . 118.9 ?
C37 C32 H32 . . 118.9 ?
C34 C33 C32 . . 120.5(3) ?
C34 C33 H33 . . 119.7 ?
C32 C33 H33 . . 119.7 ?
C33 C34 C35 . . 119.1(3) ?
C33 C34 H34 . . 120.4 ?
C35 C34 H34 . . 120.4 ?
C34 C35 C36 . . 119.8(3) ?
C34 C35 H35 . . 120.1 ?
C36 C35 H35 . . 120.1 ?
C35 C36 C37 . . 123.3(3) ?
C35 C36 H36 . . 118.3 ?
C37 C36 H36 . . 118.3 ?
C32 C37 C36 . . 115.0(3) ?
C32 C37 B1 . . 125.1(3) ?
C36 C37 B1 . . 119.8(3) ?
C39 C38 C43 . . 122.3(3) ?
C39 C38 H38 . . 118.9 ?
C43 C38 H38 . . 118.9 ?
C40 C39 C38 . . 120.9(3) ?
C40 C39 H39 . . 119.6 ?
C38 C39 H39 . . 119.6 ?
C39 C40 C41 . . 118.4(3) ?
C39 C40 H40 . . 120.8 ?
C41 C40 H40 . . 120.8 ?
C42 C41 C40 . . 120.3(3) ?
C42 C41 H41 . . 119.8 ?
C40 C41 H41 . . 119.8 ?
C41 C42 C43 . . 123.2(3) ?
C41 C42 H42 . . 118.4 ?
C43 C42 H42 . . 118.4 ?
C42 C43 C38 . . 114.9(3) ?
C42 C43 B1 . . 120.3(3) ?
C38 C43 B1 . . 124.7(3) ?
C45 C44 C49 . . 122.7(3) ?
C45 C44 H44 . . 118.6 ?
C49 C44 H44 . . 118.6 ?
C46 C45 C44 . . 120.4(3) ?
C46 C45 H45 . . 119.8 ?
C44 C45 H45 . . 119.8 ?
C45 C46 C47 . . 118.7(3) ?
C45 C46 H46 . . 120.6 ?
C47 C46 H46 . . 120.6 ?
C46 C47 C48 . . 120.0(3) ?
C46 C47 H47 . . 120.0 ?
C48 C47 H47 . . 120.0 ?
C47 C48 C49 . . 123.3(3) ?
C47 C48 H48 . . 118.3 ?
C49 C48 H48 . . 118.3 ?
C44 C49 C48 . . 114.9(3) ?
C44 C49 B1 . . 124.1(3) ?
C48 C49 B1 . . 120.6(3) ?
C37 B1 C49 . . 109.5(3) ?
C37 B1 C31 . . 111.1(3) ?
C49 B1 C31 . . 108.1(2) ?
C37 B1 C43 . . 109.4(2) ?
C49 B1 C43 . . 109.6(3) ?
C31 B1 C43 . . 109.2(3) ?
C2 N1 C10 . . 117.5(3) ?
C9 N2 C10 . . 116.5(3) ?
N4 N3 C9 . . 112.6(3) ?
N3 N4 C11 . . 114.2(3) ?
C11 N5 C20 . . 117.3(3) ?
C18 N6 C20 . . 116.9(3) ?
C21 N7 H7A . . 120.0 ?
C21 N7 H7B . . 120.0 ?
H7A N7 H7B . . 120.0 ?
C25 N8 C21 . . 123.1(3) ?
C25 N8 H8A . . 118.5 ?
C21 N8 H8A . . 118.5 ?
C25 N9 H9A . . 120.0 ?
C25 N9 H9B . . 120.0 ?
H9A N9 H9B . . 120.0 ?

loop_
_geom_bond_atom_site_label_1
_geom_bond_atom_site_label_2
_geom_bond_site_symmetry_2
_geom_bond_distance
_geom_bond_publ_flag
C1 C2 . 1.501(5) ?
C1 H1A . 0.9800 ?
C1 H1B . 0.9800 ?
C1 H1C . 0.9800 ?
C2 N1 . 1.328(4) ?
C2 C3 . 1.416(5) ?
C3 C4 . 1.369(5) ?
C3 H3 . 0.9500 ?
C4 C6 . 1.422(4) ?
C4 C5 . 1.508(5) ?
C5 H5A . 0.9800 ?
C5 H5B . 0.9800 ?
C5 H5C . 0.9800 ?
C6 C7 . 1.409(4) ?
C6 C10 . 1.422(4) ?
C10 N2 . 1.368(4) ?
C10 N1 . 1.370(4) ?
C8 C7 . 1.363(5) ?
C8 C9 . 1.410(4) ?
C8 H8 . 0.9500 ?
C9 N2 . 1.321(4) ?
C9 N3 . 1.439(4) ?
C11 N5 . 1.317(4) ?
C11 C12 . 1.406(4) ?
C11 N4 . 1.437(4) ?
C7 H7 . 0.9500 ?
C12 C13 . 1.361(5) ?
C12 H12 . 0.9500 ?
C13 C14 . 1.407(5) ?
C13 H13 . 0.9500 ?
C14 C15 . 1.424(5) ?
C14 C20 . 1.424(4) ?
C15 C17 . 1.377(5) ?
C15 C16 . 1.503(5) ?
C16 H16A . 0.9800 ?
C16 H16B . 0.9800 ?
C16 H16C . 0.9800 ?
C17 C18 . 1.423(5) ?
C17 H17 . 0.9500 ?
C18 N6 . 1.313(4) ?
C18 C19 . 1.507(5) ?
C19 H19A . 0.9800 ?
C19 H19B . 0.9800 ?
C19 H19C . 0.9800 ?
C20 N5 . 1.357(4) ?
C20 N6 . 1.377(4) ?
C21 N7 . 1.337(4) ?
C21 N8 . 1.372(4) ?
C21 C22 . 1.385(4) ?
C22 C23 . 1.377(4) ?
C22 H22 . 0.9500 ?
C23 C24 . 1.382(5) ?
C23 H23 . 0.9500 ?
C24 C25 . 1.386(4) ?
C24 H24 . 0.9500 ?
C25 N9 . 1.338(4) ?
C25 N8 . 1.370(4) ?
C26 C27 . 1.395(5) ?
C26 C31 . 1.405(4) ?
C26 H26 . 0.9500 ?
C27 C28 . 1.390(5) ?
C27 H27 . 0.9500 ?
C28 C29 . 1.379(5) ?
C28 H28 . 0.9500 ?
C29 C30 . 1.392(4) ?
C29 H29 . 0.9500 ?
C30 C31 . 1.402(4) ?
C30 H30 . 0.9500 ?
C31 B1 . 1.653(5) ?
C32 C33 . 1.393(4) ?
C32 C37 . 1.399(4) ?
C32 H32 . 0.9500 ?
C33 C34 . 1.379(5) ?
C33 H33 . 0.9500 ?
C34 C35 . 1.379(5) ?
C34 H34 . 0.9500 ?
C35 C36 . 1.385(4) ?
C35 H35 . 0.9500 ?
C36 C37 . 1.403(4) ?
C36 H36 . 0.9500 ?
C37 B1 . 1.648(5) ?
C38 C39 . 1.393(4) ?
C38 C43 . 1.409(4) ?
C38 H38 . 0.9500 ?
C39 C40 . 1.382(4) ?
C39 H39 . 0.9500 ?
C40 C41 . 1.388(4) ?
C40 H40 . 0.9500 ?
C41 C42 . 1.387(4) ?
C41 H41 . 0.9500 ?
C42 C43 . 1.401(4) ?
C42 H42 . 0.9500 ?
C43 B1 . 1.653(4) ?
C44 C45 . 1.395(4) ?
C44 C49 . 1.396(4) ?
C44 H44 . 0.9500 ?
C45 C46 . 1.383(5) ?
C45 H45 . 0.9500 ?
C46 C47 . 1.384(5) ?
C46 H46 . 0.9500 ?
C47 C48 . 1.389(4) ?
C47 H47 . 0.9500 ?
C48 C49 . 1.400(4) ?
C48 H48 . 0.9500 ?
C49 B1 . 1.650(5) ?
N3 N4 . 1.259(3) ?
N7 H7A . 0.8800 ?
N7 H7B . 0.8800 ?
N8 H8A . 0.8800 ?
N9 H9A . 0.8800 ?
N9 H9B . 0.8800 ?

loop_
_geom_hbond_atom_site_label_D
_geom_hbond_atom_site_label_H
_geom_hbond_atom_site_label_A
_geom_hbond_site_symmetry_A
_geom_hbond_distance_DH
_geom_hbond_distance_HA
_geom_hbond_distance_DA
_geom_hbond_angle_DHA
N7 H7A N3 . 0.88 2.21 3.084(9) 177
N7 H7B N6 . 0.88 2.51 3.304(12) 150
N8 H8A N2 . 0.88 2.30 3.175(9) 177
N9 H9A N1 . 0.88 2.02 2.887(11) 170

loop_
_geom_torsion_atom_site_label_1
_geom_torsion_atom_site_label_2
_geom_torsion_atom_site_label_3
_geom_torsion_atom_site_label_4
_geom_torsion_site_symmetry_1
_geom_torsion_site_symmetry_2
_geom_torsion_site_symmetry_3
_geom_torsion_site_symmetry_4
_geom_torsion
_geom_torsion_publ_flag
N1 C2 C3 C4 . . . . -1.3(5) ?
C1 C2 C3 C4 . . . . 178.8(3) ?
C2 C3 C4 C6 . . . . 0.5(5) ?
C2 C3 C4 C5 . . . . 179.8(3) ?
C3 C4 C6 C7 . . . . -179.7(3) ?
C5 C4 C6 C7 . . . . 1.0(5) ?
C3 C4 C6 C10 . . . . 1.1(4) ?
C5 C4 C6 C10 . . . . -178.1(3) ?
C7 C6 C10 N2 . . . . -1.5(5) ?
C4 C6 C10 N2 . . . . 177.7(3) ?
C7 C6 C10 N1 . . . . 178.6(3) ?
C4 C6 C10 N1 . . . . -2.1(5) ?
C7 C8 C9 N2 . . . . -1.2(5) ?
C7 C8 C9 N3 . . . . 178.6(3) ?
C9 C8 C7 C6 . . . . -0.2(5) ?
C4 C6 C7 C8 . . . . -177.7(3) ?
C10 C6 C7 C8 . . . . 1.4(5) ?
N5 C11 C12 C13 . . . . -1.2(5) ?
N4 C11 C12 C13 . . . . 178.6(3) ?
C11 C12 C13 C14 . . . . 1.8(5) ?
C12 C13 C14 C15 . . . . 178.8(3) ?
C12 C13 C14 C20 . . . . -0.9(5) ?
C13 C14 C15 C17 . . . . -178.0(3) ?
C20 C14 C15 C17 . . . . 1.7(4) ?
C13 C14 C15 C16 . . . . 1.8(5) ?
C20 C14 C15 C16 . . . . -178.5(3) ?
C14 C15 C17 C18 . . . . -0.5(5) ?
C16 C15 C17 C18 . . . . 179.7(3) ?
C15 C17 C18 N6 . . . . -1.3(5) ?
C15 C17 C18 C19 . . . . 177.8(3) ?
C13 C14 C20 N5 . . . . -0.7(5) ?
C15 C14 C20 N5 . . . . 179.5(3) ?
C13 C14 C20 N6 . . . . 178.5(3) ?
C15 C14 C20 N6 . . . . -1.2(5) ?
N7 C21 C22 C23 . . . . 177.5(3) ?
N8 C21 C22 C23 . . . . -1.3(5) ?
C21 C22 C23 C24 . . . . 1.6(5) ?
C22 C23 C24 C25 . . . . 0.2(5) ?
C23 C24 C25 N9 . . . . 177.6(3) ?
C23 C24 C25 N8 . . . . -2.1(5) ?
C31 C26 C27 C28 . . . . 0.3(5) ?
C26 C27 C28 C29 . . . . -0.1(5) ?
C27 C28 C29 C30 . . . . -0.3(5) ?
C28 C29 C30 C31 . . . . 0.7(5) ?
C29 C30 C31 C26 . . . . -0.5(5) ?
C29 C30 C31 B1 . . . . 177.5(3) ?
C27 C26 C31 C30 . . . . 0.1(5) ?
C27 C26 C31 B1 . . . . -178.0(3) ?
C37 C32 C33 C34 . . . . 0.7(5) ?
C32 C33 C34 C35 . . . . -0.5(5) ?
C33 C34 C35 C36 . . . . -0.3(5) ?
C34 C35 C36 C37 . . . . 1.1(5) ?
C33 C32 C37 C36 . . . . 0.1(5) ?
C33 C32 C37 B1 . . . . -176.5(3) ?
C35 C36 C37 C32 . . . . -0.9(5) ?
C35 C36 C37 B1 . . . . 175.9(3) ?
C43 C38 C39 C40 . . . . -1.9(5) ?
C38 C39 C40 C41 . . . . 1.5(5) ?
C39 C40 C41 C42 . . . . 0.5(5) ?
C40 C41 C42 C43 . . . . -2.3(5) ?
C41 C42 C43 C38 . . . . 1.9(5) ?
C41 C42 C43 B1 . . . . -175.0(3) ?
C39 C38 C43 C42 . . . . 0.2(4) ?
C39 C38 C43 B1 . . . . 176.8(3) ?
C49 C44 C45 C46 . . . . -0.2(5) ?
C44 C45 C46 C47 . . . . 0.3(5) ?
C45 C46 C47 C48 . . . . -0.7(5) ?
C46 C47 C48 C49 . . . . 1.0(5) ?
C45 C44 C49 C48 . . . . 0.3(4) ?
C45 C44 C49 B1 . . . . -173.1(3) ?
C47 C48 C49 C44 . . . . -0.7(4) ?
C47 C48 C49 B1 . . . . 172.9(3) ?
C32 C37 B1 C49 . . . . -138.5(3) ?
C36 C37 B1 C49 . . . . 45.1(4) ?
C32 C37 B1 C31 . . . . -19.2(4) ?
C36 C37 B1 C31 . . . . 164.3(3) ?
C32 C37 B1 C43 . . . . 101.4(3) ?
C36 C37 B1 C43 . . . . -75.1(3) ?
C44 C49 B1 C37 . . . . -148.7(3) ?
C48 C49 B1 C37 . . . . 38.2(4) ?
C44 C49 B1 C31 . . . . 90.2(3) ?
C48 C49 B1 C31 . . . . -82.9(3) ?
C44 C49 B1 C43 . . . . -28.7(4) ?
C48 C49 B1 C43 . . . . 158.2(3) ?
C30 C31 B1 C37 . . . . -105.9(3) ?
C26 C31 B1 C37 . . . . 72.1(4) ?
C30 C31 B1 C49 . . . . 14.3(4) ?
C26 C31 B1 C49 . . . . -167.8(3) ?
C30 C31 B1 C43 . . . . 133.4(3) ?
C26 C31 B1 C43 . . . . -48.6(4) ?
C42 C43 B1 C37 . . . . -167.8(3) ?
C38 C43 B1 C37 . . . . 15.7(4) ?
C42 C43 B1 C49 . . . . 72.1(4) ?
C38 C43 B1 C49 . . . . -104.4(3) ?
C42 C43 B1 C31 . . . . -46.1(4) ?
C38 C43 B1 C31 . . . . 137.4(3) ?
C3 C2 N1 C10 . . . . 0.4(5) ?
C1 C2 N1 C10 . . . . -179.8(3) ?
N2 C10 N1 C2 . . . . -178.5(3) ?
C6 C10 N1 C2 . . . . 1.4(4) ?
C8 C9 N2 C10 . . . . 1.2(5) ?
N3 C9 N2 C10 . . . . -178.6(3) ?
N1 C10 N2 C9 . . . . -179.9(3) ?
C6 C10 N2 C9 . . . . 0.2(4) ?
N2 C9 N3 N4 . . . . 176.5(3) ?
C8 C9 N3 N4 . . . . -3.2(4) ?
C9 N3 N4 C11 . . . . 179.6(3) ?
N5 C11 N4 N3 . . . . -4.2(4) ?
C12 C11 N4 N3 . . . . 176.0(3) ?
C12 C11 N5 C20 . . . . -0.4(5) ?
N4 C11 N5 C20 . . . . 179.8(3) ?
N6 C20 N5 C11 . . . . -178.0(3) ?
C14 C20 N5 C11 . . . . 1.4(5) ?
C17 C18 N6 C20 . . . . 1.8(5) ?
C19 C18 N6 C20 . . . . -177.3(3) ?
N5 C20 N6 C18 . . . . 178.8(3) ?
C14 C20 N6 C18 . . . . -0.6(5) ?
N9 C25 N8 C21 . . . . -177.4(3) ?
C24 C25 N8 C21 . . . . 2.3(5) ?
N7 C21 N8 C25 . . . . -179.5(3) ?
C22 C21 N8 C25 . . . . -0.6(5) ?

loop_
_cod_related_entry_id
_cod_related_entry_database
_cod_related_entry_code
1 ChemSpider 30656635
